data_7116434
loop_
_publ_author_name
'Han-Yuan Gong'
'Feng Tang'
'Brett M. Rambo'
'Rui Cao'
'Jun-Feng Xiang'
'Jonathan L. Sessler'

_publ_section_title
;
 Aromatic sulfonate anion-induced pseudorotaxanes: environmentally benign
 synthesis, selectivity, and structural characterization
;
_journal_name_full Chem.Commun.
_journal_page_first 1795
_journal_paper_doi 10.1039/C4cc08284B
_journal_volume 51
_journal_year 2015
_chemical_formula_sum 'C62 H69 N10 O21.5 S4'
_chemical_formula_weight 1426.51
_chemical_name_systematic
; 
 ? 
;
_space_group_IT_number 2
_symmetry_cell_setting triclinic
_symmetry_space_group_name_Hall '-P 1'
_symmetry_space_group_name_H-M 'P -1'
_atom_sites_solution_hydrogens geom
_atom_sites_solution_primary direct
_atom_sites_solution_secondary difmap
_audit_creation_method SHELXL-97
_audit_update_record
;
2014-10-16 deposited with the CCDC.
2014-11-21 downloaded from the CCDC.
;
_cell_angle_alpha 103.04(3)
_cell_angle_beta 109.53(3)
_cell_angle_gamma 98.05(3)
_cell_formula_units_Z 2
_cell_length_a 14.166(3)
_cell_length_b 16.380(3)
_cell_length_c 18.029(4)
_cell_measurement_reflns_used 9701
_cell_measurement_temperature 223(2)
_cell_measurement_theta_max 25.00
_cell_measurement_theta_min 2.93
_cell_volume 3733.8(18)
_computing_cell_refinement 'CrystalClear (Rigaku Inc., 2008)'
_computing_data_collection 'CrystalClear (Rigaku Inc., 2008)'
_computing_data_reduction 'CrystalClear (Rigaku Inc., 2008)'
_computing_molecular_graphics SHELEX/PC
_computing_publication_material SHELEX/PC
_computing_structure_refinement 'SHELXL-97 (Sheldrick, 1997)'
_computing_structure_solution 'SHELXS-97 (Sheldrick, 1990)'
_diffrn_ambient_temperature 223(2)
_diffrn_detector_area_resol_mean 13.6612
_diffrn_measured_fraction_theta_full 0.990
_diffrn_measured_fraction_theta_max 0.990
_diffrn_measurement_device
;
Mercury2 (2x2 bin mode)
;
_diffrn_measurement_method dtprofit.ref
_diffrn_radiation_monochromator graphite
_diffrn_radiation_source 'fine-focus sealed tube'
_diffrn_radiation_type MoK\a
_diffrn_radiation_wavelength 0.71073
_diffrn_reflns_av_R_equivalents 0.0833
_diffrn_reflns_av_sigmaI/netI 0.1357
_diffrn_reflns_limit_h_max 16
_diffrn_reflns_limit_h_min -16
_diffrn_reflns_limit_k_max 19
_diffrn_reflns_limit_k_min -19
_diffrn_reflns_limit_l_max 21
_diffrn_reflns_limit_l_min -21
_diffrn_reflns_number 25259
_diffrn_reflns_theta_full 25.00
_diffrn_reflns_theta_max 25.00
_diffrn_reflns_theta_min 2.93
_exptl_absorpt_coefficient_mu 0.202
_exptl_absorpt_correction_T_max 1.0000
_exptl_absorpt_correction_T_min 0.5624
_exptl_absorpt_correction_type multi-scan
_exptl_absorpt_process_details
;
Abscor. T. Higashi (2001).  The Rigaku Corporation, Tokyo, Japan.
;
_exptl_crystal_colour colorless
_exptl_crystal_density_diffrn 1.269
_exptl_crystal_density_method 'not measured'
_exptl_crystal_description plate
_exptl_crystal_F_000 1494
_exptl_crystal_size_max 0.230
_exptl_crystal_size_mid 0.130
_exptl_crystal_size_min 0.070
_refine_diff_density_max 0.722
_refine_diff_density_min -0.382
_refine_diff_density_rms 0.079
_refine_ls_extinction_method none
_refine_ls_goodness_of_fit_ref 1.043
_refine_ls_hydrogen_treatment constr
_refine_ls_matrix_type full
_refine_ls_number_parameters 912
_refine_ls_number_reflns 13040
_refine_ls_number_restraints 456
_refine_ls_restrained_S_all 1.029
_refine_ls_R_factor_all 0.1912
_refine_ls_R_factor_gt 0.0984
_refine_ls_shift/su_max 0.000
_refine_ls_shift/su_mean 0.000
_refine_ls_structure_factor_coef Fsqd
_refine_ls_weighting_details 'calc w=1/[\s^2^(Fo^2^)+(0.0239P)^2^+15.0000P] where P=(Fo^2^+2Fc^2^)/3'
_refine_ls_weighting_scheme calc
_refine_ls_wR_factor_gt 0.1985
_refine_ls_wR_factor_ref 0.2439
_reflns_number_gt 6242
_reflns_number_total 13040
_reflns_threshold_expression >2sigma(I)
_cod_data_source_file c4cc08284b2.cif
_cod_data_source_block ae
_cod_original_cell_volume 3733.8(13)
_cod_original_sg_symbol_H-M P-1
_cod_original_formula_sum 'C62 H69 N10 O21.50 S4'
_cod_database_code 7116434

loop_
_symmetry_equiv_pos_as_xyz
'x, y, z'
'-x, -y, -z'

loop_
_atom_site_label
_atom_site_type_symbol
_atom_site_fract_x
_atom_site_fract_y
_atom_site_fract_z
_atom_site_U_iso_or_equiv
_atom_site_adp_type
_atom_site_occupancy
_atom_site_symmetry_multiplicity
_atom_site_calc_flag
_atom_site_refinement_flags
_atom_site_disorder_assembly
_atom_site_disorder_group
S1 S 0.63747(14) 0.05604(14) -0.27351(13) 0.0566(6) Uani 1 1 d U . .
S2 S -0.08138(14) -0.21359(14) -0.23570(13) 0.0568(6) Uani 1 1 d U . .
S3 S 0.70962(13) -0.22620(13) 0.04614(11) 0.0507(5) Uani 1 1 d U . .
S4 S 0.07207(14) -0.73091(13) -0.43156(12) 0.0549(5) Uani 1 1 d U . .
N1 N 0.5641(4) -0.2759(4) -0.2992(4) 0.0604(18) Uani 1 1 d U . .
N2 N 0.5020(4) -0.2273(4) -0.2072(4) 0.0505(15) Uani 1 1 d U . .
N3 N 0.3418(4) -0.2859(4) -0.2072(4) 0.0487(15) Uani 1 1 d U . .
N4 N 0.1793(4) -0.3578(4) -0.2210(4) 0.0506(15) Uani 1 1 d U . .
N5 N 0.0298(4) -0.4487(4) -0.2559(4) 0.0580(17) Uani 1 1 d U . .
N6 N -0.0219(4) -0.9066(4) -0.2461(3) 0.0450(14) Uani 1 1 d U . .
N7 N 0.0497(4) -0.9589(3) -0.3306(3) 0.0399(13) Uani 1 1 d U . .
N8 N 0.2096(4) -0.8942(3) -0.3310(3) 0.0391(13) Uani 1 1 d U . .
N9 N 0.3697(4) -0.8212(3) -0.3212(3) 0.0405(13) Uani 1 1 d U . .
N10 N 0.5187(4) -0.7296(4) -0.2880(3) 0.0473(15) Uani 1 1 d U . .
C1 C 0.4806(5) -0.2883(5) -0.2795(5) 0.055(2) Uani 1 1 d U . .
H1A H 0.4199 -0.3305 -0.3096 0.067 Uiso 1 1 calc R . .
C2 C 0.6394(6) -0.2045(5) -0.2378(6) 0.071(2) Uani 1 1 d U . .
H2A H 0.7042 -0.1830 -0.2369 0.085 Uiso 1 1 calc R . .
C3 C 0.6008(6) -0.1726(5) -0.1803(6) 0.067(2) Uani 1 1 d U . .
H3A H 0.6325 -0.1254 -0.1336 0.081 Uiso 1 1 calc R . .
C4 C 0.4307(5) -0.2216(5) -0.1657(4) 0.0496(18) Uani 1 1 d U . .
C5 C 0.4524(6) -0.1576(5) -0.0929(5) 0.063(2) Uani 1 1 d U . .
H5A H 0.5139 -0.1157 -0.0683 0.076 Uiso 1 1 calc R . .
C6 C 0.3778(6) -0.1592(6) -0.0587(5) 0.068(2) Uani 1 1 d U . .
H6A H 0.3881 -0.1178 -0.0102 0.081 Uiso 1 1 calc R . .
C7 C 0.2855(6) -0.2252(5) -0.0993(5) 0.060(2) Uani 1 1 d U . .
H7A H 0.2345 -0.2276 -0.0776 0.072 Uiso 1 1 calc R . .
C8 C 0.2721(5) -0.2869(5) -0.1725(4) 0.0494(18) Uani 1 1 d U . .
C9 C 0.1022(5) -0.3807(5) -0.1954(5) 0.058(2) Uani 1 1 d U . .
H9A H 0.0992 -0.3546 -0.1450 0.070 Uiso 1 1 calc R . .
C10 C 0.1531(5) -0.4131(5) -0.3003(4) 0.0522(19) Uani 1 1 d U . .
H10A H 0.1920 -0.4116 -0.3327 0.063 Uiso 1 1 calc R . .
C11 C 0.0600(5) -0.4699(5) -0.3222(5) 0.060(2) Uani 1 1 d U . .
H11A H 0.0247 -0.5136 -0.3713 0.072 Uiso 1 1 calc R . .
C12 C -0.0685(5) -0.4937(5) -0.2522(5) 0.066(2) Uani 1 1 d U . .
H12A H -0.1248 -0.5039 -0.3045 0.079 Uiso 1 1 calc R . .
H12B H -0.0840 -0.4563 -0.2100 0.079 Uiso 1 1 calc R . .
C13 C -0.0610(5) -0.5845(5) -0.2324(5) 0.0524(19) Uani 1 1 d U . .
C14 C -0.1282(5) -0.6650(5) -0.2864(5) 0.055(2) Uani 1 1 d U . .
H14A H -0.1778 -0.6652 -0.3358 0.067 Uiso 1 1 calc R . .
C15 C -0.1225(5) -0.7478(5) -0.2678(4) 0.0519(19) Uani 1 1 d U . .
H15A H -0.1689 -0.7981 -0.3050 0.062 Uiso 1 1 calc R . .
C16 C -0.0499(5) -0.7521(5) -0.1965(4) 0.0450(17) Uani 1 1 d U . .
C17 C 0.0184(6) -0.6704(5) -0.1417(5) 0.061(2) Uani 1 1 d U . .
H17A H 0.0693 -0.6704 -0.0932 0.073 Uiso 1 1 calc R . .
C18 C 0.0111(6) -0.5875(6) -0.1592(5) 0.066(2) Uani 1 1 d U . .
H18A H 0.0551 -0.5367 -0.1209 0.080 Uiso 1 1 calc R . .
C19 C -0.0408(5) -0.8436(5) -0.1794(4) 0.054(2) Uani 1 1 d U . .
H19A H 0.0153 -0.8339 -0.1271 0.064 Uiso 1 1 calc R . .
H19B H -0.1039 -0.8693 -0.1749 0.064 Uiso 1 1 calc R . .
C20 C 0.0622(5) -0.8905(5) -0.2634(4) 0.0440(17) Uani 1 1 d U . .
H20A H 0.1181 -0.8432 -0.2360 0.053 Uiso 1 1 calc R . .
C21 C -0.0892(5) -0.9862(5) -0.3028(4) 0.0503(19) Uani 1 1 d U . .
H21A H -0.1525 -1.0113 -0.3031 0.060 Uiso 1 1 calc R . .
C22 C -0.0455(5) -1.0194(5) -0.3562(4) 0.0485(18) Uani 1 1 d U . .
H22A H -0.0720 -1.0700 -0.3996 0.058 Uiso 1 1 calc R . .
C23 C 0.1246(5) -0.9628(4) -0.3694(4) 0.0378(16) Uani 1 1 d U . .
C24 C 0.1055(5) -1.0320(4) -0.4397(4) 0.0462(17) Uani 1 1 d U . .
H24A H 0.0453 -1.0754 -0.4629 0.055 Uiso 1 1 calc R . .
C25 C 0.1816(5) -1.0314(4) -0.4723(4) 0.0457(17) Uani 1 1 d U . .
H25A H 0.1740 -1.0753 -0.5183 0.055 Uiso 1 1 calc R . .
C26 C 0.2717(5) -0.9623(4) -0.4341(4) 0.0456(17) Uani 1 1 d U . .
H26A H 0.3244 -0.9610 -0.4540 0.055 Uiso 1 1 calc R . .
C27 C 0.2794(5) -0.8953(4) -0.3645(4) 0.0384(16) Uani 1 1 d U . .
C28 C 0.4490(5) -0.8007(4) -0.3452(4) 0.0451(18) Uani 1 1 d U . .
H28A H 0.4548 -0.8306 -0.3933 0.054 Uiso 1 1 calc R . .
C29 C 0.3930(5) -0.7588(4) -0.2440(4) 0.0420(17) Uani 1 1 d U . .
H29A H 0.3527 -0.7567 -0.2124 0.050 Uiso 1 1 calc R . .
C30 C 0.4859(5) -0.7020(5) -0.2244(4) 0.0519(19) Uani 1 1 d U . .
H30A H 0.5194 -0.6549 -0.1779 0.062 Uiso 1 1 calc R . .
C31 C 0.6148(5) -0.6845(5) -0.2936(5) 0.054(2) Uani 1 1 d U . .
H31A H 0.6310 -0.7228 -0.3348 0.065 Uiso 1 1 calc R . .
H31B H 0.6716 -0.6718 -0.2411 0.065 Uiso 1 1 calc R . .
C32 C 0.6039(5) -0.5960(5) -0.3172(4) 0.0487(19) Uani 1 1 d U . .
C33 C 0.6814(5) -0.5161(5) -0.2712(5) 0.0515(19) Uani 1 1 d U . .
H33A H 0.7390 -0.5168 -0.2274 0.062 Uiso 1 1 calc R . .
C34 C 0.6734(6) -0.4335(5) -0.2902(5) 0.057(2) Uani 1 1 d U . .
H34A H 0.7258 -0.3843 -0.2589 0.068 Uiso 1 1 calc R . .
C35 C 0.5871(6) -0.4286(5) -0.3554(5) 0.055(2) Uani 1 1 d U . .
C36 C 0.5116(6) -0.5098(6) -0.4017(5) 0.062(2) Uani 1 1 d U . .
H36A H 0.4541 -0.5098 -0.4459 0.075 Uiso 1 1 calc R . .
C37 C 0.5204(5) -0.5918(5) -0.3830(4) 0.057(2) Uani 1 1 d U . .
H37A H 0.4694 -0.6415 -0.4155 0.069 Uiso 1 1 calc R . .
C38 C 0.5745(6) -0.3387(5) -0.3717(5) 0.070(2) Uani 1 1 d U . .
H38A H 0.6339 -0.3132 -0.3811 0.083 Uiso 1 1 calc R . .
H38B H 0.5138 -0.3481 -0.4209 0.083 Uiso 1 1 calc R . .
C39 C 0.5190(5) 0.0104(5) -0.2643(4) 0.0451(17) Uani 1 1 d U . .
C40 C 0.4914(5) 0.0568(5) -0.2028(4) 0.0515(19) Uani 1 1 d U . .
H40A H 0.5338 0.1091 -0.1662 0.062 Uiso 1 1 calc R . .
C41 C 0.3972(5) 0.0224(5) -0.1977(4) 0.0498(18) Uani 1 1 d U . .
H41A H 0.3777 0.0528 -0.1573 0.060 Uiso 1 1 calc R . .
C42 C 0.3304(5) -0.0594(4) -0.2539(4) 0.0412(16) Uani 1 1 d U . .
C43 C 0.3615(5) -0.1054(5) -0.3143(4) 0.0506(19) Uani 1 1 d U . .
H43A H 0.3206 -0.1585 -0.3503 0.061 Uiso 1 1 calc R . .
C44 C 0.4547(5) -0.0707(5) -0.3200(4) 0.0505(19) Uani 1 1 d U . .
H44A H 0.4747 -0.1008 -0.3603 0.061 Uiso 1 1 calc R . .
C45 C 0.2278(5) -0.0965(4) -0.2510(4) 0.0386(16) Uani 1 1 d U . .
C46 C 0.2017(5) -0.0567(5) -0.1848(4) 0.0502(19) Uani 1 1 d U . .
H46A H 0.2466 -0.0078 -0.1440 0.060 Uiso 1 1 calc R . .
C47 C 0.1069(5) -0.0915(5) -0.1807(4) 0.0514(19) Uani 1 1 d U . .
H47A H 0.0894 -0.0649 -0.1375 0.062 Uiso 1 1 calc R . .
C48 C 0.0373(5) -0.1679(5) -0.2429(4) 0.0444(17) Uani 1 1 d U . .
C49 C 0.0613(5) -0.2079(5) -0.3094(4) 0.0474(18) Uani 1 1 d U . .
H49A H 0.0161 -0.2566 -0.3502 0.057 Uiso 1 1 calc R . .
C50 C 0.1553(5) -0.1725(4) -0.3127(4) 0.0434(17) Uani 1 1 d U . .
H50A H 0.1719 -0.1990 -0.3566 0.052 Uiso 1 1 calc R . .
C51 C 0.6060(5) -0.3209(4) -0.0238(4) 0.0438(17) Uani 1 1 d U . .
C52 C 0.5144(5) -0.3429(5) -0.0110(4) 0.0488(18) Uani 1 1 d U . .
H52A H 0.5080 -0.3122 0.0365 0.059 Uiso 1 1 calc R . .
C53 C 0.4319(5) -0.4107(4) -0.0693(4) 0.0461(18) Uani 1 1 d U . .
H53A H 0.3722 -0.4231 -0.0589 0.055 Uiso 1 1 calc R . .
C54 C 0.4361(5) -0.4605(4) -0.1422(4) 0.0385(16) Uani 1 1 d U . .
C55 C 0.5292(5) -0.4406(5) -0.1537(4) 0.055(2) Uani 1 1 d U . .
H55A H 0.5360 -0.4728 -0.2005 0.066 Uiso 1 1 calc R . .
C56 C 0.6135(5) -0.3724(5) -0.0954(4) 0.0518(19) Uani 1 1 d U . .
H56A H 0.6743 -0.3614 -0.1045 0.062 Uiso 1 1 calc R . .
C57 C 0.3454(5) -0.5283(4) -0.2107(4) 0.0419(16) Uani 1 1 d U . .
C58 C 0.2654(5) -0.5792(4) -0.1983(4) 0.0474(18) Uani 1 1 d U . .
H58A H 0.2670 -0.5712 -0.1451 0.057 Uiso 1 1 calc R . .
C59 C 0.1821(5) -0.6425(4) -0.2651(4) 0.0492(18) Uani 1 1 d U . .
H59A H 0.1311 -0.6748 -0.2547 0.059 Uiso 1 1 calc R . .
C60 C 0.1778(5) -0.6554(4) -0.3445(4) 0.0437(17) Uani 1 1 d U . .
C61 C 0.2576(5) -0.6053(4) -0.3577(4) 0.0465(18) Uani 1 1 d U . .
H61A H 0.2568 -0.6145 -0.4108 0.056 Uiso 1 1 calc R . .
C62 C 0.3380(5) -0.5420(4) -0.2922(4) 0.0467(18) Uani 1 1 d U . .
H62A H 0.3874 -0.5086 -0.3033 0.056 Uiso 1 1 calc R . .
O1 O 0.6103(4) 0.0489(5) -0.3595(4) 0.101(2) Uani 1 1 d . . .
O1W O 0.0942(17) -0.3592(17) -0.0198(11) 0.072(4) Uani 0.25 1 d P A 1
O1WA O 0.2041(14) -0.1755(17) 0.0572(10) 0.072(4) Uani 0.25 1 d P B 2
O1WB O 0.2218(14) -0.0712(18) 0.0531(10) 0.072(4) Uani 0.25 1 d P C 3
O1WC O 0.1103(17) -0.2927(17) -0.0098(12) 0.072(4) Uani 0.25 1 d P D 4
O2 O 0.6722(4) 0.1512(4) -0.2250(4) 0.0858(19) Uani 1 1 d . . .
O2W O 0.1513(5) -0.5771(4) -0.5564(4) 0.111(2) Uani 1 1 d . . .
O3W O 0.2886(4) -0.4061(4) -0.4375(4) 0.093(2) Uani 1 1 d . . .
O3 O 0.7077(4) 0.0010(4) -0.2459(5) 0.108(3) Uani 1 1 d . . .
O4W O 0.4267(4) -0.8663(4) -0.5331(3) 0.0837(19) Uani 1 1 d . . .
O4 O -0.1518(5) -0.2609(6) -0.3158(4) 0.149(4) Uani 1 1 d . . .
O5W O 0.6467(4) -0.8397(4) -0.4556(3) 0.0817(18) Uani 1 1 d . . .
O5 O -0.1136(5) -0.1364(4) -0.1959(5) 0.104(2) Uani 1 1 d . . .
O6W O 0.7319(4) -0.2207(4) -0.4592(4) 0.0868(19) Uani 1 1 d . . .
O6 O -0.0570(5) -0.2713(4) -0.1829(4) 0.095(2) Uani 1 1 d . . .
O7W O 0.2104(4) -0.2675(4) -0.4992(3) 0.0772(17) Uani 1 1 d . . .
O7 O 0.6687(5) -0.1456(4) 0.0405(4) 0.101(2) Uani 1 1 d . . .
O8 O 0.7940(4) -0.2262(4) 0.0175(3) 0.0797(18) Uani 1 1 d . . .
O8W O 0.737(2) -0.567(2) -0.0668(14) 0.124(6) Uani 0.25 1 d P E 1
O8WA O 0.845(2) -0.505(2) -0.0685(14) 0.124(6) Uani 0.25 1 d P F 2
O8WB O 0.708(2) -0.673(2) -0.0790(14) 0.124(6) Uani 0.25 1 d P G 3
O8WC O 0.726(2) -0.012(2) -0.0270(14) 0.124(6) Uani 0.25 1 d P H 4
O9 O 0.7360(4) -0.2402(4) 0.1252(3) 0.091(2) Uani 1 1 d . . .
O9W O -0.1186(10) -0.0771(8) -0.0305(8) 0.037(3) Uani 0.30 1 d P I 1
O9WA O -0.1009(17) 0.0138(19) -0.0641(13) 0.073(9) Uani 0.20 1 d P J 2
O10 O 0.0274(4) -0.6717(4) -0.4790(4) 0.093(2) Uani 1 1 d . . .
O10W O 0.8833(6) -0.3365(7) -0.0729(4) 0.144(3) Uani 1 1 d . . .
O11 O 0.0022(4) -0.7776(4) -0.4014(3) 0.087(2) Uani 1 1 d . . .
O12 O 0.1159(3) -0.7942(3) -0.4766(3) 0.0573(14) Uani 1 1 d . . .

loop_
_atom_site_aniso_label
_atom_site_aniso_U_11
_atom_site_aniso_U_22
_atom_site_aniso_U_33
_atom_site_aniso_U_23
_atom_site_aniso_U_13
_atom_site_aniso_U_12
S1 0.0365(11) 0.0707(14) 0.0767(14) 0.0334(12) 0.0319(10) 0.0108(10)
S2 0.0348(10) 0.0686(14) 0.0753(14) 0.0269(12) 0.0298(10) 0.0055(10)
S3 0.0366(10) 0.0616(13) 0.0398(10) 0.0005(9) 0.0107(8) 0.0012(9)
S4 0.0351(10) 0.0577(13) 0.0533(12) -0.0031(10) 0.0106(9) -0.0001(9)
N1 0.039(4) 0.066(4) 0.089(5) 0.030(4) 0.036(4) 0.011(3)
N2 0.030(3) 0.056(4) 0.068(4) 0.023(3) 0.020(3) 0.007(3)
N3 0.036(3) 0.056(4) 0.065(4) 0.030(3) 0.024(3) 0.010(3)
N4 0.034(3) 0.058(4) 0.069(4) 0.024(3) 0.026(3) 0.013(3)
N5 0.037(4) 0.064(4) 0.085(5) 0.028(4) 0.033(3) 0.015(3)
N6 0.030(3) 0.057(4) 0.046(3) 0.012(3) 0.019(3) 0.001(3)
N7 0.025(3) 0.048(3) 0.045(3) 0.013(3) 0.014(3) 0.002(2)
N8 0.031(3) 0.048(3) 0.037(3) 0.011(3) 0.016(3) 0.001(3)
N9 0.031(3) 0.049(3) 0.045(3) 0.015(3) 0.018(3) 0.005(3)
N10 0.029(3) 0.051(4) 0.059(4) 0.008(3) 0.022(3) 0.001(3)
C1 0.035(4) 0.063(5) 0.075(5) 0.026(4) 0.026(4) 0.008(4)
C2 0.041(5) 0.066(5) 0.108(7) 0.030(5) 0.034(5) 0.004(4)
C3 0.040(4) 0.062(5) 0.095(6) 0.017(5) 0.026(4) 0.006(4)
C4 0.032(4) 0.058(5) 0.057(5) 0.024(4) 0.010(3) 0.010(3)
C5 0.048(5) 0.070(6) 0.065(5) 0.020(5) 0.015(4) 0.008(4)
C6 0.067(6) 0.079(6) 0.057(5) 0.021(5) 0.023(4) 0.019(5)
C7 0.053(5) 0.077(6) 0.059(5) 0.025(4) 0.028(4) 0.017(4)
C8 0.039(4) 0.060(5) 0.057(5) 0.026(4) 0.022(4) 0.013(4)
C9 0.040(4) 0.073(5) 0.074(5) 0.026(5) 0.031(4) 0.022(4)
C10 0.038(4) 0.071(5) 0.055(5) 0.019(4) 0.025(4) 0.016(4)
C11 0.047(5) 0.063(5) 0.073(5) 0.015(4) 0.031(4) 0.012(4)
C12 0.038(4) 0.068(5) 0.100(6) 0.022(5) 0.041(4) 0.006(4)
C13 0.040(4) 0.060(5) 0.066(5) 0.018(4) 0.032(4) 0.010(4)
C14 0.038(4) 0.077(6) 0.056(5) 0.021(4) 0.020(4) 0.015(4)
C15 0.036(4) 0.060(5) 0.050(4) 0.002(4) 0.015(4) 0.006(4)
C16 0.036(4) 0.057(5) 0.048(4) 0.011(4) 0.026(3) 0.009(3)
C17 0.048(5) 0.073(6) 0.050(4) 0.007(4) 0.016(4) 0.002(4)
C18 0.050(5) 0.067(6) 0.065(5) 0.003(4) 0.017(4) 0.001(4)
C19 0.044(4) 0.071(5) 0.057(4) 0.017(4) 0.033(4) 0.010(4)
C20 0.028(4) 0.058(5) 0.043(4) 0.013(4) 0.016(3) 0.000(3)
C21 0.022(3) 0.059(5) 0.066(5) 0.019(4) 0.015(3) -0.001(3)
C22 0.029(4) 0.053(4) 0.054(4) 0.011(4) 0.013(3) -0.004(3)
C23 0.031(4) 0.046(4) 0.042(4) 0.020(3) 0.016(3) 0.008(3)
C24 0.037(4) 0.051(4) 0.046(4) 0.009(4) 0.015(3) 0.005(3)
C25 0.046(4) 0.048(4) 0.042(4) 0.009(3) 0.020(3) 0.008(3)
C26 0.043(4) 0.051(4) 0.047(4) 0.012(4) 0.026(3) 0.009(3)
C27 0.029(3) 0.044(4) 0.040(4) 0.012(3) 0.013(3) 0.005(3)
C28 0.042(4) 0.050(4) 0.048(4) 0.009(4) 0.028(3) 0.005(3)
C29 0.039(4) 0.044(4) 0.045(4) 0.011(3) 0.022(3) 0.005(3)
C30 0.047(4) 0.055(5) 0.049(4) 0.003(4) 0.024(4) -0.001(4)
C31 0.038(4) 0.062(5) 0.070(5) 0.014(4) 0.035(4) 0.005(3)
C32 0.038(4) 0.061(5) 0.055(4) 0.011(4) 0.034(4) 0.005(3)
C33 0.029(4) 0.062(5) 0.068(5) 0.018(4) 0.026(4) 0.005(3)
C34 0.043(4) 0.059(5) 0.073(5) 0.015(4) 0.032(4) 0.005(4)
C35 0.045(4) 0.071(5) 0.068(5) 0.028(4) 0.040(4) 0.010(4)
C36 0.052(5) 0.088(6) 0.053(5) 0.029(5) 0.025(4) 0.007(4)
C37 0.039(4) 0.075(6) 0.050(4) 0.009(4) 0.019(4) -0.001(4)
C38 0.058(5) 0.081(6) 0.095(6) 0.041(5) 0.052(5) 0.014(4)
C39 0.031(4) 0.058(5) 0.056(4) 0.026(4) 0.022(3) 0.013(3)
C40 0.037(4) 0.055(5) 0.057(4) 0.013(4) 0.016(4) 0.003(3)
C41 0.042(4) 0.061(5) 0.050(4) 0.011(4) 0.027(4) 0.010(4)
C42 0.038(4) 0.049(4) 0.042(4) 0.015(3) 0.021(3) 0.010(3)
C43 0.034(4) 0.061(5) 0.051(4) 0.010(4) 0.016(3) -0.001(3)
C44 0.037(4) 0.070(5) 0.050(4) 0.017(4) 0.024(3) 0.013(4)
C45 0.033(4) 0.044(4) 0.041(4) 0.013(3) 0.018(3) 0.008(3)
C46 0.037(4) 0.058(5) 0.052(4) 0.007(4) 0.022(3) 0.001(3)
C47 0.033(4) 0.077(5) 0.047(4) 0.014(4) 0.022(3) 0.009(4)
C48 0.033(4) 0.057(5) 0.050(4) 0.022(4) 0.019(3) 0.010(3)
C49 0.031(4) 0.055(4) 0.049(4) 0.010(4) 0.014(3) -0.003(3)
C50 0.033(4) 0.056(4) 0.043(4) 0.012(3) 0.019(3) 0.007(3)
C51 0.033(4) 0.052(4) 0.042(4) 0.009(3) 0.013(3) 0.008(3)
C52 0.045(4) 0.064(5) 0.031(4) 0.002(3) 0.017(3) 0.009(4)
C53 0.036(4) 0.060(5) 0.038(4) 0.007(3) 0.017(3) 0.003(3)
C54 0.028(3) 0.046(4) 0.037(4) 0.005(3) 0.013(3) 0.007(3)
C55 0.038(4) 0.067(5) 0.048(4) -0.005(4) 0.020(4) 0.003(4)
C56 0.033(4) 0.062(5) 0.054(4) 0.003(4) 0.019(3) 0.006(3)
C57 0.032(4) 0.050(4) 0.039(4) 0.005(3) 0.015(3) 0.004(3)
C58 0.040(4) 0.058(5) 0.042(4) 0.010(4) 0.018(3) 0.006(3)
C59 0.038(4) 0.052(4) 0.058(5) 0.012(4) 0.023(4) 0.002(3)
C60 0.035(4) 0.043(4) 0.045(4) 0.003(3) 0.013(3) 0.005(3)
C61 0.041(4) 0.053(4) 0.038(4) 0.006(3) 0.013(3) 0.005(3)
C62 0.039(4) 0.055(4) 0.040(4) 0.006(3) 0.019(3) -0.003(3)
O1 0.074(4) 0.152(6) 0.077(4) 0.043(4) 0.042(4) -0.018(4)
O1W 0.050(6) 0.155(13) 0.015(4) 0.011(8) 0.020(4) 0.039(9)
O1WA 0.050(6) 0.155(13) 0.015(4) 0.011(8) 0.020(4) 0.039(9)
O1WB 0.050(6) 0.155(13) 0.015(4) 0.011(8) 0.020(4) 0.039(9)
O1WC 0.050(6) 0.155(13) 0.015(4) 0.011(8) 0.020(4) 0.039(9)
O2 0.058(4) 0.081(4) 0.108(5) 0.007(4) 0.045(4) -0.013(3)
O2W 0.099(5) 0.094(5) 0.091(5) 0.023(4) -0.010(4) -0.002(4)
O3W 0.070(4) 0.104(5) 0.080(4) 0.026(4) 0.006(3) 0.002(4)
O3 0.047(4) 0.118(5) 0.215(8) 0.108(6) 0.070(5) 0.040(4)
O4W 0.053(3) 0.133(5) 0.062(4) 0.019(4) 0.025(3) 0.016(3)
O4 0.051(4) 0.275(10) 0.068(4) 0.015(5) 0.022(3) -0.060(5)
O5W 0.063(4) 0.109(5) 0.065(4) 0.018(3) 0.025(3) 0.005(3)
O5 0.075(4) 0.094(5) 0.170(7) 0.024(5) 0.087(5) 0.022(4)
O6W 0.060(4) 0.118(5) 0.097(4) 0.039(4) 0.043(4) 0.023(4)
O6 0.083(4) 0.128(6) 0.119(5) 0.079(5) 0.063(4) 0.029(4)
O7W 0.054(3) 0.097(4) 0.068(4) 0.013(3) 0.015(3) 0.014(3)
O7 0.066(4) 0.069(4) 0.111(5) -0.019(4) -0.005(4) 0.013(3)
O8 0.049(3) 0.109(5) 0.063(3) 0.003(3) 0.027(3) -0.018(3)
O8W 0.128(12) 0.157(14) 0.046(7) -0.009(9) -0.009(8) 0.080(12)
O8WA 0.128(12) 0.157(14) 0.046(7) -0.009(9) -0.009(8) 0.080(12)
O8WB 0.128(12) 0.157(14) 0.046(7) -0.009(9) -0.009(8) 0.080(12)
O8WC 0.128(12) 0.157(14) 0.046(7) -0.009(9) -0.009(8) 0.080(12)
O9 0.059(4) 0.139(6) 0.037(3) 0.014(3) 0.003(3) -0.035(4)
O9W 0.035(8) 0.035(8) 0.039(8) 0.013(7) 0.017(7) -0.011(6)
O9WA 0.029(14) 0.12(2) 0.025(12) -0.017(14) -0.006(11) -0.009(14)
O10 0.068(4) 0.080(4) 0.083(4) 0.004(4) -0.018(3) 0.025(3)
O10W 0.095(6) 0.276(11) 0.089(5) 0.067(6) 0.051(4) 0.063(6)
O11 0.046(3) 0.107(5) 0.074(4) -0.026(3) 0.033(3) -0.027(3)
O12 0.047(3) 0.058(3) 0.054(3) -0.009(3) 0.026(3) -0.002(2)

loop_
_atom_type_symbol
_atom_type_description
_atom_type_scat_dispersion_real
_atom_type_scat_dispersion_imag
_atom_type_scat_source
C C 0.0033 0.0016 'International Tables Vol C Tables 4.2.6.8 and 6.1.1.4'
H H 0.0000 0.0000 'International Tables Vol C Tables 4.2.6.8 and 6.1.1.4'
N N 0.0061 0.0033 'International Tables Vol C Tables 4.2.6.8 and 6.1.1.4'
O O 0.0106 0.0060 'International Tables Vol C Tables 4.2.6.8 and 6.1.1.4'
S S 0.1246 0.1234 'International Tables Vol C Tables 4.2.6.8 and 6.1.1.4'

loop_
_geom_angle_atom_site_label_1
_geom_angle_atom_site_label_2
_geom_angle_atom_site_label_3
_geom_angle
O1 S1 O3 112.2(4)
O1 S1 O2 108.6(4)
O3 S1 O2 116.6(4)
O1 S1 C39 105.5(3)
O3 S1 C39 104.7(3)
O2 S1 C39 108.5(3)
O4 S2 O6 110.6(5)
O4 S2 O5 114.2(5)
O6 S2 O5 112.2(4)
O4 S2 C48 108.2(3)
O6 S2 C48 106.9(3)
O5 S2 C48 104.3(3)
O9 S3 O8 112.1(4)
O9 S3 O7 114.2(4)
O8 S3 O7 110.3(4)
O9 S3 C51 104.6(3)
O8 S3 C51 106.8(3)
O7 S3 C51 108.2(3)
O11 S4 O12 109.3(3)
O11 S4 O10 115.2(4)
O12 S4 O10 113.5(3)
O11 S4 C60 109.1(3)
O12 S4 C60 108.1(3)
O10 S4 C60 101.2(3)
C1 N1 C2 108.8(7)
C1 N1 C38 122.5(6)
C2 N1 C38 128.3(6)
C1 N2 C3 110.9(6)
C1 N2 C4 122.9(6)
C3 N2 C4 126.2(7)
C8 N3 C4 116.0(6)
C9 N4 C10 107.2(6)
C9 N4 C8 125.0(6)
C10 N4 C8 127.8(5)
C9 N5 C11 109.4(6)
C9 N5 C12 125.6(6)
C11 N5 C12 125.0(7)
C20 N6 C21 109.3(5)
C20 N6 C19 122.5(5)
C21 N6 C19 128.1(5)
C20 N7 C22 111.1(5)
C20 N7 C23 122.5(5)
C22 N7 C23 126.3(5)
C27 N8 C23 115.0(5)
C28 N9 C29 106.3(5)
C28 N9 C27 126.9(5)
C29 N9 C27 126.8(5)
C28 N10 C30 109.9(5)
C28 N10 C31 125.8(5)
C30 N10 C31 124.3(6)
N1 C1 N2 107.0(6)
N1 C1 H1A 126.5
N2 C1 H1A 126.5
C3 C2 N1 108.5(7)
C3 C2 H2A 125.8
N1 C2 H2A 125.8
C2 C3 N2 104.8(7)
C2 C3 H3A 127.6
N2 C3 H3A 127.6
N3 C4 C5 125.9(6)
N3 C4 N2 111.7(6)
C5 C4 N2 122.3(6)
C6 C5 C4 117.0(7)
C6 C5 H5A 121.5
C4 C5 H5A 121.5
C5 C6 C7 118.7(8)
C5 C6 H6A 120.6
C7 C6 H6A 120.6
C8 C7 C6 119.4(7)
C8 C7 H7A 120.3
C6 C7 H7A 120.3
N3 C8 C7 123.0(7)
N3 C8 N4 112.5(6)
C7 C8 N4 124.5(6)
N4 C9 N5 108.6(7)
N4 C9 H9A 125.7
N5 C9 H9A 125.7
C11 C10 N4 108.7(6)
C11 C10 H10A 125.7
N4 C10 H10A 125.7
C10 C11 N5 106.1(7)
C10 C11 H11A 127.0
N5 C11 H11A 127.0
N5 C12 C13 112.7(6)
N5 C12 H12A 109.1
C13 C12 H12A 109.1
N5 C12 H12B 109.1
C13 C12 H12B 109.1
H12A C12 H12B 107.8
C18 C13 C14 116.2(7)
C18 C13 C12 120.7(7)
C14 C13 C12 123.1(7)
C13 C14 C15 123.2(7)
C13 C14 H14A 118.4
C15 C14 H14A 118.4
C16 C15 C14 121.3(7)
C16 C15 H15A 119.4
C14 C15 H15A 119.4
C15 C16 C17 115.5(7)
C15 C16 C19 120.6(6)
C17 C16 C19 123.8(7)
C16 C17 C18 123.3(7)
C16 C17 H17A 118.4
C18 C17 H17A 118.4
C13 C18 C17 120.5(7)
C13 C18 H18A 119.7
C17 C18 H18A 119.7
N6 C19 C16 113.4(5)
N6 C19 H19A 108.9
C16 C19 H19A 108.9
N6 C19 H19B 108.9
C16 C19 H19B 108.9
H19A C19 H19B 107.7
N6 C20 N7 106.3(5)
N6 C20 H20A 126.9
N7 C20 H20A 126.9
C22 C21 N6 109.0(5)
C22 C21 H21A 125.5
N6 C21 H21A 125.5
C21 C22 N7 104.3(6)
C21 C22 H22A 127.9
N7 C22 H22A 127.9
N8 C23 C24 126.9(5)
N8 C23 N7 113.2(5)
C24 C23 N7 119.9(5)
C25 C24 C23 116.3(6)
C25 C24 H24A 121.9
C23 C24 H24A 121.9
C24 C25 C26 118.9(6)
C24 C25 H25A 120.5
C26 C25 H25A 120.5
C25 C26 C27 118.8(6)
C25 C26 H26A 120.6
C27 C26 H26A 120.6
N8 C27 C26 124.1(6)
N8 C27 N9 113.4(5)
C26 C27 N9 122.5(5)
N9 C28 N10 109.4(5)
N9 C28 H28A 125.3
N10 C28 H28A 125.3
C30 C29 N9 108.3(5)
C30 C29 H29A 125.9
N9 C29 H29A 125.9
N10 C30 C29 106.2(6)
N10 C30 H30A 126.9
C29 C30 H30A 126.9
N10 C31 C32 112.8(5)
N10 C31 H31A 109.0
C32 C31 H31A 109.0
N10 C31 H31B 109.0
C32 C31 H31B 109.0
H31A C31 H31B 107.8
C37 C32 C33 116.1(7)
C37 C32 C31 122.1(6)
C33 C32 C31 121.8(7)
C32 C33 C34 123.4(7)
C32 C33 H33A 118.3
C34 C33 H33A 118.3
C35 C34 C33 120.6(7)
C35 C34 H34A 119.7
C33 C34 H34A 119.7
C34 C35 C36 115.0(7)
C34 C35 C38 120.6(7)
C36 C35 C38 124.3(7)
C35 C36 C37 124.1(7)
C35 C36 H36A 117.9
C37 C36 H36A 117.9
C32 C37 C36 120.7(7)
C32 C37 H37A 119.6
C36 C37 H37A 119.6
N1 C38 C35 112.0(6)
N1 C38 H38A 109.2
C35 C38 H38A 109.2
N1 C38 H38B 109.2
C35 C38 H38B 109.2
H38A C38 H38B 107.9
C40 C39 C44 121.1(6)
C40 C39 S1 118.5(5)
C44 C39 S1 120.4(5)
C39 C40 C41 118.3(6)
C39 C40 H40A 120.8
C41 C40 H40A 120.8
C40 C41 C42 121.6(6)
C40 C41 H41A 119.2
C42 C41 H41A 119.2
C43 C42 C41 118.7(6)
C43 C42 C45 118.8(6)
C41 C42 C45 122.5(5)
C44 C43 C42 119.8(6)
C44 C43 H43A 120.1
C42 C43 H43A 120.1
C43 C44 C39 120.6(6)
C43 C44 H44A 119.7
C39 C44 H44A 119.7
C46 C45 C50 118.1(5)
C46 C45 C42 119.2(6)
C50 C45 C42 122.7(5)
C45 C46 C47 119.7(6)
C45 C46 H46A 120.1
C47 C46 H46A 120.1
C46 C47 C48 120.6(6)
C46 C47 H47A 119.7
C48 C47 H47A 119.7
C49 C48 C47 120.5(6)
C49 C48 S2 119.2(5)
C47 C48 S2 120.3(5)
C48 C49 C50 118.2(6)
C48 C49 H49A 120.9
C50 C49 H49A 120.9
C49 C50 C45 122.8(6)
C49 C50 H50A 118.6
C45 C50 H50A 118.6
C52 C51 C56 117.1(6)
C52 C51 S3 121.7(5)
C56 C51 S3 121.1(5)
C51 C52 C53 121.0(6)
C51 C52 H52A 119.5
C53 C52 H52A 119.5
C54 C53 C52 122.8(6)
C54 C53 H53A 118.6
C52 C53 H53A 118.6
C53 C54 C55 116.3(6)
C53 C54 C57 124.5(5)
C55 C54 C57 119.0(5)
C54 C55 C56 121.6(6)
C54 C55 H55A 119.2
C56 C55 H55A 119.2
C51 C56 C55 121.1(6)
C51 C56 H56A 119.5
C55 C56 H56A 119.5
C62 C57 C58 116.4(6)
C62 C57 C54 119.0(5)
C58 C57 C54 124.6(5)
C57 C58 C59 122.3(6)
C57 C58 H58A 118.9
C59 C58 H58A 118.9
C60 C59 C58 120.0(6)
C60 C59 H59A 120.0
C58 C59 H59A 120.0
C59 C60 C61 118.3(6)
C59 C60 S4 122.1(5)
C61 C60 S4 119.6(5)
C62 C61 C60 121.4(6)
C62 C61 H61A 119.3
C60 C61 H61A 119.3
C57 C62 C61 121.6(6)
C57 C62 H62A 119.2
C61 C62 H62A 119.2

loop_
_geom_bond_atom_site_label_1
_geom_bond_atom_site_label_2
_geom_bond_distance
S1 O1 1.440(6)
S1 O3 1.473(6)
S1 O2 1.523(6)
S1 C39 1.815(6)
S2 O4 1.413(6)
S2 O6 1.482(6)
S2 O5 1.514(6)
S2 C48 1.800(6)
S3 O9 1.428(5)
S3 O8 1.452(5)
S3 O7 1.524(6)
S3 C51 1.842(7)
S4 O11 1.482(5)
S4 O12 1.502(5)
S4 O10 1.503(6)
S4 C60 1.808(7)
N1 C1 1.346(8)
N1 C2 1.417(10)
N1 C38 1.533(9)
N2 C1 1.361(9)
N2 C3 1.412(9)
N2 C4 1.446(8)
N3 C8 1.333(8)
N3 C4 1.377(8)
N4 C9 1.360(8)
N4 C10 1.403(9)
N4 C8 1.479(9)
N5 C9 1.366(9)
N5 C11 1.388(9)
N5 C12 1.512(8)
N6 C20 1.335(7)
N6 C21 1.434(8)
N6 C19 1.522(8)
N7 C20 1.393(8)
N7 C22 1.419(7)
N7 C23 1.455(7)
N8 C27 1.321(7)
N8 C23 1.379(8)
N9 C28 1.360(7)
N9 C29 1.431(8)
N9 C27 1.479(8)
N10 C28 1.360(8)
N10 C30 1.384(8)
N10 C31 1.501(7)
C1 H1A 0.9300
C2 C3 1.366(11)
C2 H2A 0.9300
C3 H3A 0.9300
C4 C5 1.391(10)
C5 C6 1.389(10)
C5 H5A 0.9300
C6 C7 1.423(10)
C6 H6A 0.9300
C7 C8 1.406(10)
C7 H7A 0.9300
C9 H9A 0.9300
C10 C11 1.380(9)
C10 H10A 0.9300
C11 H11A 0.9300
C12 C13 1.615(10)
C12 H12A 0.9700
C12 H12B 0.9700
C13 C18 1.389(10)
C13 C14 1.429(10)
C14 C15 1.476(10)
C14 H14A 0.9300
C15 C16 1.376(9)
C15 H15A 0.9300
C16 C17 1.451(10)
C16 C19 1.610(10)
C17 C18 1.470(11)
C17 H17A 0.9300
C18 H18A 0.9300
C19 H19A 0.9700
C19 H19B 0.9700
C20 H20A 0.9300
C21 C22 1.365(9)
C21 H21A 0.9300
C22 H22A 0.9300
C23 C24 1.415(9)
C24 C25 1.390(8)
C24 H24A 0.9300
C25 C26 1.428(9)
C25 H25A 0.9300
C26 C27 1.430(9)
C26 H26A 0.9300
C28 H28A 0.9300
C29 C30 1.385(9)
C29 H29A 0.9300
C30 H30A 0.9300
C31 C32 1.614(10)
C31 H31A 0.9700
C31 H31B 0.9700
C32 C37 1.390(10)
C32 C33 1.451(9)
C33 C34 1.479(10)
C33 H33A 0.9300
C34 C35 1.411(10)
C34 H34A 0.9300
C35 C36 1.454(10)
C35 C38 1.588(11)
C36 C37 1.469(11)
C36 H36A 0.9300
C37 H37A 0.9300
C38 H38A 0.9700
C38 H38B 0.9700
C39 C40 1.399(9)
C39 C44 1.432(9)
C40 C41 1.414(8)
C40 H40A 0.9300
C41 C42 1.452(9)
C41 H41A 0.9300
C42 C43 1.411(9)
C42 C45 1.519(8)
C43 C44 1.408(8)
C43 H43A 0.9300
C44 H44A 0.9300
C45 C46 1.413(8)
C45 C50 1.447(9)
C46 C47 1.416(8)
C46 H46A 0.9300
C47 C48 1.442(9)
C47 H47A 0.9300
C48 C49 1.401(9)
C49 C50 1.403(8)
C49 H49A 0.9300
C50 H50A 0.9300
C51 C52 1.404(8)
C51 C56 1.419(9)
C52 C53 1.412(9)
C52 H52A 0.9300
C53 C54 1.407(8)
C53 H53A 0.9300
C54 C55 1.408(8)
C54 C57 1.526(8)
C55 C56 1.427(9)
C55 H55A 0.9300
C56 H56A 0.9300
C57 C62 1.401(8)
C57 C58 1.421(8)
C58 C59 1.435(9)
C58 H58A 0.9300
C59 C60 1.378(9)
C59 H59A 0.9300
C60 C61 1.421(9)
C61 C62 1.409(9)
C61 H61A 0.9300
C62 H62A 0.9300
